data_4021452
loop_
_publ_author_name
'Zhi-Qiang Hu'
'Hai-Yu Hu'
'Chuan-Feng Chen'

_publ_section_title
;
 Phenanthroline Dicarboxamide-Based Helical Foldamers:
 Stable Helical Structures in Methanol
;
_journal_name_full 'Journal of Organic Chemistry'
_journal_page_first 1131
_journal_page_last 1138
_journal_paper_doi 10.1021/jo052222r
_journal_volume 71
_journal_year 2006
_chemical_formula_sum 'C64.5 H72 N8 O10.5'
_chemical_formula_weight 1127.30
_chemical_name_systematic
; 
 ? 
;
_space_group_IT_number 2
_symmetry_cell_setting triclinic
_symmetry_space_group_name_Hall '-P 1'
_symmetry_space_group_name_H-M 'P -1'
_atom_sites_solution_hydrogens geom
_atom_sites_solution_primary direct
_atom_sites_solution_secondary difmap
_audit_creation_method SHELXL-97
_cell_angle_alpha 110.655(6)
_cell_angle_beta 92.140(6)
_cell_angle_gamma 104.819(6)
_cell_formula_units_Z 2
_cell_length_a 14.020(5)
_cell_length_b 15.153(5)
_cell_length_c 16.128(6)
_cell_measurement_reflns_used 864
_cell_measurement_temperature 293(2)
_cell_measurement_theta_max 0.00
_cell_measurement_theta_min 0.00
_cell_volume 3068.5(19)
_computing_cell_refinement 'Bruker SMART'
_computing_data_collection 'Bruker SMART'
_computing_data_reduction 'Bruker SAINT'
_computing_molecular_graphics 'Bruker SHELXTL'
_computing_publication_material 'Bruker SHELXTL'
_computing_structure_refinement 'SHELXL-97 (Sheldrick, 1997)'
_computing_structure_solution 'SHELXS-97 (Sheldrick, 1990)'
_diffrn_ambient_temperature 293(2)
_diffrn_measured_fraction_theta_full 0.993
_diffrn_measured_fraction_theta_max 0.993
_diffrn_measurement_device_type 'CCD area detector'
_diffrn_measurement_method 'phi and omega scans'
_diffrn_radiation_monochromator graphite
_diffrn_radiation_source 'fine-focus sealed tube'
_diffrn_radiation_type MoK\a
_diffrn_radiation_wavelength 0.71073
_diffrn_reflns_av_R_equivalents 0.0382
_diffrn_reflns_av_sigmaI/netI 0.0852
_diffrn_reflns_limit_h_max 16
_diffrn_reflns_limit_h_min -13
_diffrn_reflns_limit_k_max 18
_diffrn_reflns_limit_k_min -17
_diffrn_reflns_limit_l_max 12
_diffrn_reflns_limit_l_min -19
_diffrn_reflns_number 15976
_diffrn_reflns_theta_full 25.01
_diffrn_reflns_theta_max 25.00
_diffrn_reflns_theta_min 1.50
_exptl_absorpt_coefficient_mu 0.084
_exptl_absorpt_correction_type none
_exptl_crystal_density_diffrn 1.220
_exptl_crystal_density_meas ?
_exptl_crystal_density_method 'not measured'
_exptl_crystal_F_000 1198
_exptl_crystal_size_max 0.48
_exptl_crystal_size_mid 0.26
_exptl_crystal_size_min 0.18
_refine_diff_density_max 0.393
_refine_diff_density_min -0.227
_refine_diff_density_rms 0.065
_refine_ls_extinction_method none
_refine_ls_goodness_of_fit_ref 0.994
_refine_ls_hydrogen_treatment mixed
_refine_ls_matrix_type full
_refine_ls_number_parameters 795
_refine_ls_number_reflns 10733
_refine_ls_number_restraints 63
_refine_ls_restrained_S_all 1.004
_refine_ls_R_factor_all 0.1756
_refine_ls_R_factor_gt 0.0742
_refine_ls_shift/su_max 0.000
_refine_ls_shift/su_mean 0.000
_refine_ls_structure_factor_coef Fsqd
_refine_ls_weighting_details 'calc w=1/[\s^2^(Fo^2^)+(0.1458P)^2^+0.0000P] where P=(Fo^2^+2Fc^2^)/3'
_refine_ls_weighting_scheme calc
_refine_ls_wR_factor_gt 0.2060
_refine_ls_wR_factor_ref 0.2777
_reflns_number_gt 4520
_reflns_number_total 10733
_reflns_threshold_expression >2sigma(I)
_cod_data_source_file jo052222rsi20051026_120229.cif
_cod_depositor_comments
;
The following automatic conversions were performed:
'_symmetry_cell_setting' value 'Triclinic' changed to 'triclinic'
according to '/home/saulius/struct/CIF-dictionaries/cif_core.dic'
dictionary named 'cif_core.dic' version 2.4.1 from
2010-06-29.

'_exptl_absorpt_correction_type' value 'NONE' changed to
'none' according to '/home/saulius/struct/CIF-dictionaries/cif_core.dic'
dictionary named 'cif_core.dic' version 2.4.1 from 2010-06-29.

Automatic conversion script
Id: cif_fix_enum 1527 2010-12-29 10:47:43Z saulius 

The following automatic conversions were performed:

'_exptl_crystal_density_meas' value 'NONE' was changed to '?' - the
value is perceived as not measured.

Automatic conversion script
Id: cif_fix_values 3008 2015-01-20 13:52:24Z robertas 
;
_cod_original_formula_sum 'C64.50 H72 N8 O10.50'
_cod_database_code 4021452

loop_
_symmetry_equiv_pos_as_xyz
'x, y, z'
'-x, -y, -z'

loop_
_atom_site_label
_atom_site_type_symbol
_atom_site_fract_x
_atom_site_fract_y
_atom_site_fract_z
_atom_site_U_iso_or_equiv
_atom_site_adp_type
_atom_site_occupancy
_atom_site_symmetry_multiplicity
_atom_site_calc_flag
_atom_site_refinement_flags
_atom_site_disorder_assembly
_atom_site_disorder_group
O1 O 0.6393(2) 0.6872(3) 0.5341(2) 0.0868(12) Uani 1 1 d . . .
O2 O 0.5580(2) 0.8569(3) 0.8396(2) 0.0908(12) Uani 1 1 d . . .
O3 O 0.0558(3) 0.7477(3) 0.7946(2) 0.0981(14) Uani 1 1 d . . .
O4 O -0.0608(2) 0.5908(3) 0.4644(2) 0.0934(13) Uani 1 1 d . A .
O5 O 0.2900(2) 0.6073(3) 0.1951(2) 0.0841(11) Uani 1 1 d . . .
O6 O 0.6458(2) 0.7978(3) 0.3441(2) 0.0748(10) Uani 1 1 d . . .
O7 O 0.6007(2) 1.0770(3) 0.7651(2) 0.0816(11) Uani 1 1 d . . .
O8 O 0.2369(2) 1.0218(3) 0.7781(2) 0.0862(12) Uani 1 1 d . . .
N1 N 0.4913(3) 0.6029(3) 0.4456(2) 0.0618(11) Uani 1 1 d . . .
H1 H 0.4284 0.5962 0.4440 0.074 Uiso 1 1 calc R . .
N2 N 0.3965(3) 0.6931(3) 0.5862(2) 0.0536(9) Uani 1 1 d . A .
N3 N 0.1911(3) 0.6665(3) 0.5659(2) 0.0523(9) Uani 1 1 d . . .
N4 N 0.0783(3) 0.5916(3) 0.3985(2) 0.0610(11) Uani 1 1 d . A .
H4 H 0.1405 0.5961 0.4080 0.073 Uiso 1 1 calc R . .
N5 N 0.1971(3) 0.6711(3) 0.2987(2) 0.0649(11) Uani 1 1 d . . .
H5 H 0.2001 0.7183 0.3487 0.078 Uiso 1 1 calc R . .
N6 N 0.3622(2) 0.7939(3) 0.4118(2) 0.0495(9) Uani 1 1 d . . .
N7 N 0.3429(2) 0.9143(3) 0.5833(2) 0.0502(9) Uani 1 1 d . . .
N8 N 0.1564(3) 0.9233(3) 0.6385(2) 0.0623(11) Uani 1 1 d . . .
H8 H 0.1662 0.8926 0.5849 0.075 Uiso 1 1 calc R . .
C1 C 0.5213(4) 0.5457(4) 0.3666(3) 0.0602(12) Uani 1 1 d . . .
C2 C 0.6145(4) 0.5319(4) 0.3622(4) 0.0784(16) Uani 1 1 d . . .
H2 H 0.6624 0.5626 0.4128 0.094 Uiso 1 1 calc R . .
C3 C 0.6376(5) 0.4728(5) 0.2831(4) 0.0904(18) Uani 1 1 d . . .
H3 H 0.7008 0.4641 0.2808 0.108 Uiso 1 1 calc R . .
C4 C 0.5680(5) 0.4270(5) 0.2080(5) 0.0957(19) Uani 1 1 d . . .
H4A H 0.5839 0.3868 0.1551 0.115 Uiso 1 1 calc R . .
C5 C 0.4742(5) 0.4403(5) 0.2108(4) 0.0943(19) Uani 1 1 d . . .
H5A H 0.4269 0.4101 0.1598 0.113 Uiso 1 1 calc R . .
C6 C 0.4517(4) 0.4990(4) 0.2902(4) 0.0762(15) Uani 1 1 d . . .
H6 H 0.3883 0.5075 0.2924 0.091 Uiso 1 1 calc R . .
C7 C 0.5483(4) 0.6658(4) 0.5223(3) 0.0609(13) Uani 1 1 d . . .
C8 C 0.4947(3) 0.7096(3) 0.5997(3) 0.0558(12) Uani 1 1 d . . .
C9 C 0.5551(3) 0.7641(4) 0.6821(3) 0.0624(13) Uani 1 1 d . . .
H9 H 0.6236 0.7739 0.6873 0.075 Uiso 1 1 calc R . .
C10 C 0.5105(4) 0.8026(4) 0.7550(3) 0.0664(14) Uani 1 1 d . . .
C11 C 0.4062(3) 0.7872(4) 0.7449(3) 0.0620(13) Uani 1 1 d . A .
C12 C 0.3571(4) 0.8215(4) 0.8198(3) 0.0728(15) Uani 1 1 d . . .
H12 H 0.3946 0.8594 0.8758 0.087 Uiso 1 1 calc R . .
C13 C 0.2586(4) 0.8004(4) 0.8113(3) 0.0741(15) Uani 1 1 d . A .
H13 H 0.2279 0.8225 0.8617 0.089 Uiso 1 1 calc R . .
C14 C 0.1995(3) 0.7448(4) 0.7269(3) 0.0602(13) Uani 1 1 d . . .
C15 C 0.0946(4) 0.7204(4) 0.7170(3) 0.0701(15) Uani 1 1 d . A .
C16 C 0.0416(3) 0.6727(4) 0.6337(3) 0.0657(13) Uani 1 1 d . . .
H16 H -0.0276 0.6561 0.6260 0.079 Uiso 1 1 calc R A .
C17 C 0.0921(3) 0.6491(3) 0.5601(3) 0.0538(11) Uani 1 1 d . A .
C18 C 0.2447(3) 0.7133(3) 0.6488(3) 0.0534(11) Uani 1 1 d . A .
C19 C 0.3523(3) 0.7320(3) 0.6596(3) 0.0501(11) Uani 1 1 d . . .
C20 C 0.0294(3) 0.6066(4) 0.4705(3) 0.0587(12) Uani 1 1 d . . .
C21 C 0.0389(3) 0.5695(3) 0.3098(3) 0.0545(12) Uani 1 1 d . . .
C22 C -0.0585(3) 0.5125(4) 0.2736(3) 0.0673(14) Uani 1 1 d . A .
H22 H -0.1008 0.4881 0.3085 0.081 Uiso 1 1 calc R . .
C23 C -0.0922(4) 0.4922(4) 0.1852(4) 0.0830(18) Uani 1 1 d . . .
H23 H -0.1574 0.4545 0.1608 0.100 Uiso 1 1 calc R A .
C24 C -0.0296(4) 0.5275(5) 0.1330(4) 0.0914(19) Uani 1 1 d . A .
H24 H -0.0524 0.5125 0.0733 0.110 Uiso 1 1 calc R . .
C25 C 0.0659(4) 0.5846(4) 0.1687(3) 0.0803(16) Uani 1 1 d . . .
H25 H 0.1078 0.6083 0.1332 0.096 Uiso 1 1 calc R A .
C26 C 0.1008(3) 0.6073(4) 0.2572(3) 0.0611(13) Uani 1 1 d . A .
C27 C 0.2839(3) 0.6654(4) 0.2679(3) 0.0595(12) Uani 1 1 d . . .
C28 C 0.3749(3) 0.7362(3) 0.3310(3) 0.0515(11) Uani 1 1 d . . .
C29 C 0.4674(3) 0.7335(4) 0.3020(3) 0.0580(12) Uani 1 1 d . . .
H29 H 0.4715 0.6932 0.2443 0.070 Uiso 1 1 calc R . .
C30 C 0.5512(3) 0.7918(3) 0.3612(3) 0.0552(12) Uani 1 1 d . . .
C31 C 0.5428(3) 0.8511(3) 0.4495(3) 0.0524(11) Uani 1 1 d . . .
C32 C 0.6282(3) 0.9081(4) 0.5141(3) 0.0617(13) Uani 1 1 d . . .
H32 H 0.6913 0.9077 0.4984 0.074 Uiso 1 1 calc R . .
C33 C 0.6188(3) 0.9629(4) 0.5980(3) 0.0634(13) Uani 1 1 d . . .
H33 H 0.6754 0.9983 0.6401 0.076 Uiso 1 1 calc R . .
C34 C 0.5234(3) 0.9672(3) 0.6229(3) 0.0508(11) Uani 1 1 d . . .
C35 C 0.5136(3) 1.0253(4) 0.7105(3) 0.0575(12) Uani 1 1 d . . .
C36 C 0.4207(3) 1.0250(4) 0.7330(3) 0.0599(13) Uani 1 1 d . . .
H36 H 0.4127 1.0614 0.7909 0.072 Uiso 1 1 calc R . .
C37 C 0.3381(3) 0.9693(3) 0.6679(3) 0.0532(11) Uani 1 1 d . . .
C38 C 0.4357(3) 0.9119(3) 0.5613(3) 0.0474(10) Uani 1 1 d . . .
C39 C 0.4457(3) 0.8511(3) 0.4716(3) 0.0481(11) Uani 1 1 d . . .
C40 C 0.2383(3) 0.9735(4) 0.6996(3) 0.0591(12) Uani 1 1 d . . .
C41 C 0.0556(3) 0.9151(4) 0.6525(3) 0.0659(14) Uani 1 1 d . . .
C42 C 0.0282(4) 0.9680(5) 0.7320(4) 0.094(2) Uani 1 1 d . . .
H42 H 0.0764 1.0123 0.7798 0.113 Uiso 1 1 calc R . .
C43 C -0.0721(5) 0.9543(6) 0.7397(5) 0.118(3) Uani 1 1 d . . .
H43 H -0.0907 0.9902 0.7931 0.142 Uiso 1 1 calc R . .
C44 C -0.1440(5) 0.8898(6) 0.6713(6) 0.110(2) Uani 1 1 d . . .
H44 H -0.2109 0.8814 0.6779 0.132 Uiso 1 1 calc R . .
C45 C -0.1170(4) 0.8379(5) 0.5936(5) 0.100(2) Uani 1 1 d . . .
H45 H -0.1659 0.7935 0.5464 0.120 Uiso 1 1 calc R . .
C46 C -0.0165(4) 0.8501(4) 0.5835(4) 0.0780(16) Uani 1 1 d . . .
H46 H 0.0013 0.8141 0.5297 0.094 Uiso 1 1 calc R . .
C47 C 0.6610(4) 0.8698(5) 0.8593(4) 0.101(2) Uani 1 1 d . . .
H47A H 0.6999 0.9125 0.8323 0.121 Uiso 1 1 calc R . .
H47B H 0.6755 0.8069 0.8368 0.121 Uiso 1 1 calc R . .
C48 C 0.6858(4) 0.9173(7) 0.9631(4) 0.132(3) Uani 1 1 d . . .
H48 H 0.6589 0.9738 0.9849 0.158 Uiso 1 1 calc R . .
C49 C 0.7970(6) 0.9532(7) 0.9886(5) 0.167(4) Uani 1 1 d . . .
H49A H 0.8240 0.8983 0.9690 0.250 Uiso 1 1 calc R . .
H49B H 0.8130 0.9859 1.0524 0.250 Uiso 1 1 calc R . .
H49C H 0.8251 0.9985 0.9606 0.250 Uiso 1 1 calc R . .
C50 C 0.6334(7) 0.8395(9) 1.0012(5) 0.192(5) Uani 1 1 d . . .
H50A H 0.6657 0.7884 0.9876 0.288 Uiso 1 1 calc R . .
H50B H 0.5647 0.8117 0.9747 0.288 Uiso 1 1 calc R . .
H50C H 0.6373 0.8704 1.0649 0.288 Uiso 1 1 calc R . .
C51 C -0.0497(4) 0.7096(5) 0.7900(4) 0.108(2) Uani 0.454(14) 1 d PDU A 1
H51A H -0.0682 0.6383 0.7619 0.129 Uiso 0.454(14) 1 calc PR A 1
H51B H -0.0831 0.7335 0.7524 0.129 Uiso 0.454(14) 1 calc PR A 1
C52 C -0.0864(8) 0.7377(11) 0.8806(7) 0.100(6) Uani 0.454(14) 1 d PDU A 1
H52 H -0.0813 0.8081 0.9052 0.120 Uiso 0.454(14) 1 calc PR A 1
C53 C -0.0251(10) 0.7110(13) 0.9449(8) 0.111(6) Uani 0.454(14) 1 d PDU A 1
H53A H -0.0463 0.6411 0.9298 0.166 Uiso 0.454(14) 1 calc PR A 1
H53B H -0.0351 0.7439 1.0053 0.166 Uiso 0.454(14) 1 calc PR A 1
H53C H 0.0443 0.7315 0.9395 0.166 Uiso 0.454(14) 1 calc PR A 1
C54 C -0.1963(7) 0.6750(13) 0.8661(9) 0.098(5) Uani 0.454(14) 1 d PDU A 1
H54A H -0.2363 0.6937 0.8293 0.147 Uiso 0.454(14) 1 calc PR A 1
H54B H -0.2200 0.6860 0.9229 0.147 Uiso 0.454(14) 1 calc PR A 1
H54C H -0.2007 0.6066 0.8371 0.147 Uiso 0.454(14) 1 calc PR A 1
C51' C -0.0497(4) 0.7096(5) 0.7900(4) 0.108(2) Uani 0.546(14) 1 d PDU A 2
H51C H -0.0749 0.6451 0.7426 0.129 Uiso 0.546(14) 1 calc PR A 2
H51D H -0.0843 0.7535 0.7798 0.129 Uiso 0.546(14) 1 calc PR A 2
C52' C -0.0622(10) 0.7033(10) 0.8829(7) 0.124(7) Uani 0.546(14) 1 d PDU A 2
H52' H -0.0212 0.6641 0.8944 0.148 Uiso 0.546(14) 1 calc PR A 2
C53' C -0.0251(11) 0.8104(11) 0.9534(7) 0.179(9) Uani 0.546(14) 1 d PDU A 2
H53D H -0.0395 0.8549 0.9279 0.268 Uiso 0.546(14) 1 calc PR A 2
H53E H 0.0455 0.8276 0.9707 0.268 Uiso 0.546(14) 1 calc PR A 2
H53F H -0.0583 0.8149 1.0051 0.268 Uiso 0.546(14) 1 calc PR A 2
C54' C -0.1706(13) 0.6568(15) 0.8875(12) 0.228(14) Uani 0.546(14) 1 d PDU A 2
H54D H -0.2073 0.6263 0.8282 0.342 Uiso 0.546(14) 1 calc PR A 2
H54E H -0.1984 0.7067 0.9238 0.342 Uiso 0.546(14) 1 calc PR A 2
H54F H -0.1747 0.6080 0.9133 0.342 Uiso 0.546(14) 1 calc PR A 2
C55 C 0.6636(4) 0.7399(4) 0.2575(3) 0.0785(16) Uani 1 1 d . . .
H55A H 0.6338 0.7562 0.2117 0.094 Uiso 1 1 calc R . .
H55B H 0.6344 0.6703 0.2450 0.094 Uiso 1 1 calc R . .
C56 C 0.7760(5) 0.7627(6) 0.2581(5) 0.103(2) Uani 1 1 d . . .
H56 H 0.8030 0.8342 0.2760 0.123 Uiso 1 1 calc R . .
C57 C 0.7990(6) 0.7152(9) 0.1644(6) 0.182(4) Uani 1 1 d . . .
H57A H 0.8697 0.7272 0.1655 0.273 Uiso 1 1 calc R . .
H57B H 0.7744 0.7428 0.1258 0.273 Uiso 1 1 calc R . .
H57C H 0.7673 0.6456 0.1423 0.273 Uiso 1 1 calc R . .
C58 C 0.8249(5) 0.7343(7) 0.3235(6) 0.148(3) Uani 1 1 d . . .
H58A H 0.8137 0.7704 0.3826 0.222 Uiso 1 1 calc R . .
H58B H 0.8952 0.7490 0.3206 0.222 Uiso 1 1 calc R . .
H58C H 0.7975 0.6650 0.3096 0.222 Uiso 1 1 calc R . .
C59 C 0.6006(4) 1.1444(4) 0.8535(3) 0.0778(16) Uani 1 1 d . . .
H59A H 0.5729 1.1083 0.8904 0.093 Uiso 1 1 calc R . .
H59B H 0.5598 1.1867 0.8512 0.093 Uiso 1 1 calc R . .
C60 C 0.7053(5) 1.2051(6) 0.8928(4) 0.117(3) Uani 1 1 d . . .
H60 H 0.7202 1.2453 0.8563 0.140 Uiso 1 1 calc R . .
C61 C 0.7802(6) 1.1595(7) 0.8796(7) 0.188(5) Uani 1 1 d . . .
H61A H 0.7779 1.1232 0.9181 0.282 Uiso 1 1 calc R . .
H61B H 0.8436 1.2083 0.8933 0.282 Uiso 1 1 calc R . .
H61C H 0.7710 1.1153 0.8183 0.282 Uiso 1 1 calc R . .
C62 C 0.7087(6) 1.2818(6) 0.9839(5) 0.162(4) Uani 1 1 d . . .
H62A H 0.6925 1.2502 1.0258 0.243 Uiso 1 1 calc R . .
H62B H 0.6614 1.3168 0.9807 0.243 Uiso 1 1 calc R . .
H62C H 0.7744 1.3271 1.0031 0.243 Uiso 1 1 calc R . .
O9 O 0.2763(2) 0.5564(3) 0.4137(2) 0.0801(11) Uani 1 1 d D . .
H9A H 0.2802 0.5986 0.4635 0.120 Uiso 1 1 d R . .
C63 C 0.2499(5) 0.4618(5) 0.4192(4) 0.106(2) Uani 1 1 d D . .
H63A H 0.3073 0.4515 0.4443 0.159 Uiso 1 1 calc R . .
H63B H 0.2260 0.4123 0.3603 0.159 Uiso 1 1 calc R . .
H63C H 0.1985 0.4578 0.4565 0.159 Uiso 1 1 calc R . .
O10 O 0.1625(2) 0.8336(3) 0.4474(2) 0.0846(12) Uani 1 1 d D . .
H10 H 0.2245 0.8649 0.4571 0.127 Uiso 1 1 d R . .
C64 C 0.1307(5) 0.8876(6) 0.4008(5) 0.131(3) Uani 1 1 d D . .
H64A H 0.1352 0.9526 0.4422 0.196 Uiso 1 1 calc R . .
H64B H 0.0629 0.8545 0.3730 0.196 Uiso 1 1 calc R . .
H64C H 0.1725 0.8920 0.3557 0.196 Uiso 1 1 calc R . .
O11 O 0.5229(10) 0.6085(9) 0.0339(5) 0.152(5) Uani 0.50 1 d PD . .
H11 H 0.5078 0.6540 0.0258 0.227 Uiso 0.50 1 d PR . .
C65 C 0.4330(13) 0.5318(16) 0.0258(14) 0.252(16) Uani 0.50 1 d PD . .
H65A H 0.3979 0.5543 0.0754 0.378 Uiso 0.50 1 calc PR . .
H65B H 0.4501 0.4744 0.0258 0.378 Uiso 0.50 1 calc PR . .
H65C H 0.3914 0.5158 -0.0291 0.378 Uiso 0.50 1 calc PR . .

loop_
_atom_site_aniso_label
_atom_site_aniso_U_11
_atom_site_aniso_U_22
_atom_site_aniso_U_33
_atom_site_aniso_U_23
_atom_site_aniso_U_13
_atom_site_aniso_U_12
O1 0.054(2) 0.106(3) 0.084(3) 0.015(2) 0.0103(18) 0.0236(19)
O2 0.062(2) 0.130(4) 0.058(2) 0.014(2) -0.0010(18) 0.024(2)
O3 0.066(2) 0.159(4) 0.064(2) 0.035(2) 0.0256(19) 0.031(2)
O4 0.047(2) 0.141(4) 0.075(2) 0.026(2) 0.0123(17) 0.017(2)
O5 0.073(2) 0.095(3) 0.060(2) 0.003(2) 0.0035(18) 0.021(2)
O6 0.0515(19) 0.089(3) 0.079(2) 0.022(2) 0.0259(17) 0.0222(17)
O7 0.054(2) 0.095(3) 0.063(2) 0.000(2) -0.0054(16) 0.0107(18)
O8 0.062(2) 0.122(3) 0.058(2) 0.012(2) 0.0098(17) 0.030(2)
N1 0.054(2) 0.077(3) 0.056(2) 0.023(2) 0.0117(19) 0.024(2)
N2 0.052(2) 0.062(3) 0.054(2) 0.0293(19) 0.0084(18) 0.0166(18)
N3 0.049(2) 0.059(2) 0.052(2) 0.0259(19) 0.0088(17) 0.0145(17)
N4 0.041(2) 0.085(3) 0.058(2) 0.031(2) 0.0054(18) 0.0131(19)
N5 0.054(2) 0.075(3) 0.044(2) 0.012(2) 0.0040(18) 0.000(2)
N6 0.046(2) 0.057(2) 0.047(2) 0.0241(19) 0.0068(17) 0.0108(17)
N7 0.041(2) 0.055(2) 0.052(2) 0.0199(19) 0.0067(17) 0.0105(17)
N8 0.047(2) 0.076(3) 0.054(2) 0.015(2) 0.0121(19) 0.0147(19)
C1 0.067(3) 0.063(3) 0.060(3) 0.027(3) 0.019(3) 0.027(3)
C2 0.077(4) 0.103(5) 0.070(3) 0.039(3) 0.022(3) 0.040(3)
C3 0.090(4) 0.111(5) 0.092(5) 0.045(4) 0.041(4) 0.051(4)
C4 0.120(5) 0.087(5) 0.086(4) 0.025(4) 0.044(4) 0.046(4)
C5 0.098(4) 0.103(5) 0.069(4) 0.014(3) 0.017(3) 0.033(4)
C6 0.075(3) 0.080(4) 0.068(3) 0.018(3) 0.014(3) 0.027(3)
C7 0.054(3) 0.073(4) 0.059(3) 0.026(3) 0.009(2) 0.023(3)
C8 0.051(3) 0.066(3) 0.055(3) 0.027(2) 0.010(2) 0.019(2)
C9 0.050(3) 0.077(4) 0.057(3) 0.024(3) 0.007(2) 0.015(2)
C10 0.063(3) 0.077(4) 0.050(3) 0.021(3) -0.003(2) 0.011(3)
C11 0.058(3) 0.075(4) 0.057(3) 0.029(3) 0.007(2) 0.018(2)
C12 0.069(3) 0.098(4) 0.046(3) 0.020(3) 0.004(2) 0.025(3)
C13 0.068(3) 0.105(5) 0.050(3) 0.026(3) 0.012(3) 0.029(3)
C14 0.056(3) 0.082(4) 0.053(3) 0.035(3) 0.016(2) 0.022(2)
C15 0.067(3) 0.098(4) 0.058(3) 0.041(3) 0.022(3) 0.027(3)
C16 0.051(3) 0.087(4) 0.067(3) 0.039(3) 0.019(2) 0.019(3)
C17 0.050(3) 0.061(3) 0.059(3) 0.032(2) 0.012(2) 0.015(2)
C18 0.055(3) 0.056(3) 0.054(3) 0.029(2) 0.013(2) 0.012(2)
C19 0.052(3) 0.059(3) 0.046(3) 0.026(2) 0.007(2) 0.018(2)
C20 0.053(3) 0.064(3) 0.058(3) 0.024(2) 0.011(2) 0.014(2)
C21 0.050(3) 0.061(3) 0.048(3) 0.016(2) 0.004(2) 0.017(2)
C22 0.046(3) 0.075(4) 0.069(3) 0.015(3) 0.002(2) 0.016(2)
C23 0.054(3) 0.098(5) 0.067(4) 0.002(3) -0.010(3) 0.016(3)
C24 0.070(4) 0.124(5) 0.054(3) 0.014(3) -0.009(3) 0.016(3)
C25 0.075(4) 0.102(5) 0.048(3) 0.022(3) 0.003(3) 0.010(3)
C26 0.051(3) 0.071(4) 0.049(3) 0.015(2) 0.003(2) 0.008(2)
C27 0.062(3) 0.067(3) 0.048(3) 0.024(3) 0.004(2) 0.013(3)
C28 0.050(3) 0.060(3) 0.046(3) 0.025(2) 0.008(2) 0.009(2)
C29 0.055(3) 0.067(3) 0.051(3) 0.024(2) 0.012(2) 0.013(2)
C30 0.047(3) 0.060(3) 0.063(3) 0.027(2) 0.017(2) 0.015(2)
C31 0.045(2) 0.054(3) 0.058(3) 0.022(2) 0.013(2) 0.012(2)
C32 0.040(2) 0.070(3) 0.069(3) 0.022(3) 0.008(2) 0.010(2)
C33 0.039(2) 0.070(3) 0.069(3) 0.018(3) 0.001(2) 0.008(2)
C34 0.042(2) 0.050(3) 0.053(3) 0.016(2) 0.001(2) 0.007(2)
C35 0.046(3) 0.062(3) 0.052(3) 0.013(2) -0.005(2) 0.008(2)
C36 0.052(3) 0.068(3) 0.051(3) 0.012(2) 0.005(2) 0.017(2)
C37 0.044(2) 0.062(3) 0.054(3) 0.022(2) 0.006(2) 0.016(2)
C38 0.039(2) 0.050(3) 0.053(3) 0.022(2) 0.006(2) 0.010(2)
C39 0.044(2) 0.049(3) 0.052(3) 0.022(2) 0.009(2) 0.010(2)
C40 0.054(3) 0.069(3) 0.052(3) 0.019(3) 0.007(2) 0.018(2)
C41 0.044(3) 0.082(4) 0.072(3) 0.032(3) 0.010(3) 0.016(3)
C42 0.059(3) 0.129(6) 0.082(4) 0.024(4) 0.024(3) 0.027(3)
C43 0.071(4) 0.176(8) 0.101(5) 0.037(5) 0.029(4) 0.043(5)
C44 0.057(4) 0.163(7) 0.124(6) 0.065(6) 0.031(4) 0.036(4)
C45 0.055(4) 0.125(6) 0.118(5) 0.057(5) 0.002(4) 0.007(3)
C46 0.053(3) 0.091(4) 0.086(4) 0.032(3) 0.005(3) 0.016(3)
C47 0.057(3) 0.157(6) 0.069(4) 0.030(4) -0.002(3) 0.017(3)
C48 0.060(4) 0.240(10) 0.072(4) 0.044(5) -0.008(3) 0.025(5)
C49 0.132(7) 0.208(10) 0.110(6) 0.007(6) -0.019(5) 0.047(6)
C50 0.140(7) 0.343(16) 0.071(5) 0.075(7) 0.003(5) 0.040(8)
C51 0.076(4) 0.150(5) 0.092(4) 0.040(4) 0.028(3) 0.030(3)
C52 0.074(8) 0.119(10) 0.101(9) 0.027(7) 0.040(6) 0.035(7)
C53 0.122(9) 0.139(11) 0.085(8) 0.056(7) 0.013(7) 0.041(7)
C54 0.066(7) 0.114(9) 0.109(9) 0.042(7) 0.037(6) 0.016(6)
C51' 0.076(4) 0.150(5) 0.092(4) 0.040(4) 0.028(3) 0.030(3)
C52' 0.076(7) 0.138(10) 0.157(11) 0.039(7) 0.056(7) 0.047(7)
C53' 0.154(10) 0.197(12) 0.153(11) 0.038(8) 0.044(8) 0.034(8)
C54' 0.215(16) 0.227(16) 0.237(16) 0.070(10) 0.052(10) 0.078(10)
C55 0.072(3) 0.100(4) 0.070(3) 0.029(3) 0.029(3) 0.037(3)
C56 0.091(4) 0.122(6) 0.111(5) 0.043(4) 0.048(4) 0.053(4)
C57 0.147(7) 0.298(13) 0.147(7) 0.088(8) 0.089(6) 0.126(8)
C58 0.091(5) 0.193(9) 0.159(8) 0.055(7) 0.023(5) 0.052(5)
C59 0.074(3) 0.092(4) 0.053(3) 0.019(3) -0.002(3) 0.013(3)
C60 0.082(5) 0.131(6) 0.082(4) -0.001(4) -0.019(3) 0.001(4)
C61 0.090(6) 0.182(9) 0.213(10) -0.001(8) -0.063(6) 0.023(6)
C62 0.147(7) 0.162(8) 0.084(5) -0.022(5) -0.025(5) -0.006(6)
O9 0.066(2) 0.113(3) 0.060(2) 0.024(2) 0.0108(17) 0.033(2)
C63 0.090(4) 0.102(6) 0.117(5) 0.044(4) 0.021(4) 0.009(4)
O10 0.050(2) 0.104(3) 0.073(2) 0.008(2) 0.0016(17) 0.0153(19)
C64 0.070(4) 0.163(8) 0.176(8) 0.102(7) 0.005(4) 0.010(4)
O11 0.218(12) 0.140(10) 0.041(4) 0.027(5) -0.046(6) -0.024(8)
C65 0.45(5) 0.29(4) 0.137(18) 0.13(2) 0.07(2) 0.22(4)

loop_
_atom_type_symbol
_atom_type_description
_atom_type_scat_dispersion_real
_atom_type_scat_dispersion_imag
_atom_type_scat_source
C C 0.0033 0.0016 'International Tables Vol C Tables 4.2.6.8 and 6.1.1.4'
H H 0.0000 0.0000 'International Tables Vol C Tables 4.2.6.8 and 6.1.1.4'
N N 0.0061 0.0033 'International Tables Vol C Tables 4.2.6.8 and 6.1.1.4'
O O 0.0106 0.0060 'International Tables Vol C Tables 4.2.6.8 and 6.1.1.4'

loop_
_geom_angle_atom_site_label_1
_geom_angle_atom_site_label_2
_geom_angle_atom_site_label_3
_geom_angle
C10 O2 C47 119.7(4)
C15 O3 C51 117.1(4)
C30 O6 C55 119.7(4)
C35 O7 C59 119.7(4)
C7 N1 C1 128.1(4)
C7 N1 H1 115.9
C1 N1 H1 115.9
C8 N2 C19 116.8(4)
C17 N3 C18 117.3(4)
C20 N4 C21 127.2(4)
C20 N4 H4 116.4
C21 N4 H4 116.4
C27 N5 C26 126.8(4)
C27 N5 H5 116.6
C26 N5 H5 116.6
C28 N6 C39 117.4(3)
C37 N7 C38 116.8(3)
C40 N8 C41 127.4(4)
C40 N8 H8 116.3
C41 N8 H8 116.3
C2 C1 C6 118.4(5)
C2 C1 N1 123.8(5)
C6 C1 N1 117.7(4)
C1 C2 C3 120.5(5)
C1 C2 H2 119.8
C3 C2 H2 119.8
C4 C3 C2 120.5(5)
C4 C3 H3 119.7
C2 C3 H3 119.7
C3 C4 C5 120.0(5)
C3 C4 H4A 120.0
C5 C4 H4A 120.0
C6 C5 C4 119.1(6)
C6 C5 H5A 120.4
C4 C5 H5A 120.4
C5 C6 C1 121.5(5)
C5 C6 H6 119.3
C1 C6 H6 119.3
O1 C7 N1 124.2(4)
O1 C7 C8 119.1(4)
N1 C7 C8 116.7(4)
N2 C8 C9 124.8(4)
N2 C8 C7 119.8(4)
C9 C8 C7 115.4(4)
C10 C9 C8 118.1(4)
C10 C9 H9 121.0
C8 C9 H9 121.0
O2 C10 C9 125.6(4)
O2 C10 C11 114.7(4)
C9 C10 C11 119.7(4)
C19 C11 C10 118.0(4)
C19 C11 C12 120.9(4)
C10 C11 C12 121.0(4)
C13 C12 C11 121.0(5)
C13 C12 H12 119.5
C11 C12 H12 119.5
C12 C13 C14 121.0(5)
C12 C13 H13 119.5
C14 C13 H13 119.5
C15 C14 C13 121.7(4)
C15 C14 C18 117.7(4)
C13 C14 C18 120.5(4)
O3 C15 C16 125.8(4)
O3 C15 C14 114.9(4)
C16 C15 C14 119.4(4)
C15 C16 C17 119.2(4)
C15 C16 H16 120.4
C17 C16 H16 120.4
N3 C17 C16 123.9(4)
N3 C17 C20 120.1(4)
C16 C17 C20 115.9(4)
N3 C18 C14 122.3(4)
N3 C18 C19 119.9(4)
C14 C18 C19 117.8(4)
N2 C19 C11 122.6(4)
N2 C19 C18 118.8(4)
C11 C19 C18 118.5(4)
O4 C20 N4 122.6(4)
O4 C20 C17 120.7(4)
N4 C20 C17 116.6(4)
C22 C21 C26 119.6(4)
C22 C21 N4 122.5(4)
C26 C21 N4 117.8(4)
C23 C22 C21 119.6(5)
C23 C22 H22 120.2
C21 C22 H22 120.2
C24 C23 C22 120.4(5)
C24 C23 H23 119.8
C22 C23 H23 119.8
C25 C24 C23 120.1(5)
C25 C24 H24 119.9
C23 C24 H24 119.9
C24 C25 C26 120.6(5)
C24 C25 H25 119.7
C26 C25 H25 119.7
C25 C26 C21 119.6(4)
C25 C26 N5 122.6(4)
C21 C26 N5 117.7(4)
O5 C27 N5 123.7(4)
O5 C27 C28 121.5(4)
N5 C27 C28 114.9(4)
N6 C28 C29 124.9(4)
N6 C28 C27 117.9(4)
C29 C28 C27 117.1(4)
C30 C29 C28 117.9(4)
C30 C29 H29 121.0
C28 C29 H29 121.0
O6 C30 C29 125.4(4)
O6 C30 C31 114.7(4)
C29 C30 C31 119.9(4)
C32 C31 C30 121.3(4)
C32 C31 C39 120.8(4)
C30 C31 C39 117.9(4)
C33 C32 C31 120.5(4)
C33 C32 H32 119.7
C31 C32 H32 119.7
C32 C33 C34 120.9(4)
C32 C33 H33 119.6
C34 C33 H33 119.6
C35 C34 C38 118.1(4)
C35 C34 C33 120.8(4)
C38 C34 C33 121.0(4)
O7 C35 C36 126.1(4)
O7 C35 C34 114.7(4)
C36 C35 C34 119.2(4)
C35 C36 C37 119.0(4)
C35 C36 H36 120.5
C37 C36 H36 120.5
N7 C37 C36 124.4(4)
N7 C37 C40 120.7(4)
C36 C37 C40 114.9(4)
N7 C38 C34 122.4(4)
N7 C38 C39 119.4(4)
C34 C38 C39 118.1(4)
N6 C39 C31 121.9(4)
N6 C39 C38 119.4(3)
C31 C39 C38 118.6(4)
O8 C40 N8 124.1(4)
O8 C40 C37 118.7(4)
N8 C40 C37 117.2(4)
C46 C41 C42 119.4(5)
C46 C41 N8 117.4(4)
C42 C41 N8 123.2(5)
C41 C42 C43 119.1(6)
C41 C42 H42 120.5
C43 C42 H42 120.5
C44 C43 C42 121.7(6)
C44 C43 H43 119.1
C42 C43 H43 119.1
C45 C44 C43 119.2(6)
C45 C44 H44 120.4
C43 C44 H44 120.4
C44 C45 C46 120.6(6)
C44 C45 H45 119.7
C46 C45 H45 119.7
C41 C46 C45 120.0(5)
C41 C46 H46 120.0
C45 C46 H46 120.0
O2 C47 C48 105.8(4)
O2 C47 H47A 110.6
C48 C47 H47A 110.6
O2 C47 H47B 110.6
C48 C47 H47B 110.6
H47A C47 H47B 108.7
C49 C48 C50 113.6(7)
C49 C48 C47 108.9(5)
C50 C48 C47 107.9(6)
C49 C48 H48 108.8
C50 C48 H48 108.8
C47 C48 H48 108.8
C48 C49 H49A 109.5
C48 C49 H49B 109.5
H49A C49 H49B 109.5
C48 C49 H49C 109.5
H49A C49 H49C 109.5
H49B C49 H49C 109.5
C48 C50 H50A 109.5
C48 C50 H50B 109.5
H50A C50 H50B 109.5
C48 C50 H50C 109.5
H50A C50 H50C 109.5
H50B C50 H50C 109.5
O3 C51 C52 113.9(6)
O3 C51 H51A 108.8
C52 C51 H51A 108.8
O3 C51 H51B 108.8
C52 C51 H51B 108.8
H51A C51 H51B 107.7
C51 C52 C53 109.3(8)
C51 C52 C54 107.2(8)
C53 C52 C54 108.4(9)
C51 C52 H52 110.6
C53 C52 H52 110.6
C54 C52 H52 110.6
C54' C52' C53' 110.4(8)
C54' C52' H52' 109.6
C53' C52' H52' 109.6
C52' C53' H53D 109.5
C52' C53' H53E 109.5
H53D C53' H53E 109.5
C52' C53' H53F 109.5
H53D C53' H53F 109.5
H53E C53' H53F 109.5
C52' C54' H54D 109.5
C52' C54' H54E 109.5
H54D C54' H54E 109.5
C52' C54' H54F 109.5
H54D C54' H54F 109.5
H54E C54' H54F 109.5
O6 C55 C56 107.7(5)
O6 C55 H55A 110.2
C56 C55 H55A 110.2
O6 C55 H55B 110.2
C56 C55 H55B 110.2
H55A C55 H55B 108.5
C58 C56 C57 112.0(6)
C58 C56 C55 112.5(6)
C57 C56 C55 109.8(6)
C58 C56 H56 107.4
C57 C56 H56 107.4
C55 C56 H56 107.4
C56 C57 H57A 109.5
C56 C57 H57B 109.5
H57A C57 H57B 109.5
C56 C57 H57C 109.5
H57A C57 H57C 109.5
H57B C57 H57C 109.5
C56 C58 H58A 109.5
C56 C58 H58B 109.5
H58A C58 H58B 109.5
C56 C58 H58C 109.5
H58A C58 H58C 109.5
H58B C58 H58C 109.5
O7 C59 C60 108.8(4)
O7 C59 H59A 109.9
C60 C59 H59A 109.9
O7 C59 H59B 109.9
C60 C59 H59B 109.9
H59A C59 H59B 108.3
C61 C60 C59 118.8(7)
C61 C60 C62 118.1(7)
C59 C60 C62 110.9(6)
C61 C60 H60 101.8
C59 C60 H60 101.8
C62 C60 H60 101.8
C60 C61 H61A 109.5
C60 C61 H61B 109.5
H61A C61 H61B 109.5
C60 C61 H61C 109.5
H61A C61 H61C 109.5
H61B C61 H61C 109.5
C60 C62 H62A 109.5
C60 C62 H62B 109.5
H62A C62 H62B 109.5
C60 C62 H62C 109.5
H62A C62 H62C 109.5
H62B C62 H62C 109.5
C63 O9 H9A 109.5
O9 C63 H63A 109.5
O9 C63 H63B 109.5
H63A C63 H63B 109.5
O9 C63 H63C 109.5
H63A C63 H63C 109.5
H63B C63 H63C 109.5
C64 O10 H10 96.4
O10 C64 H64A 109.5
O10 C64 H64B 109.5
H64A C64 H64B 109.5
O10 C64 H64C 109.5
H64A C64 H64C 109.5
H64B C64 H64C 109.5
C65 O11 H11 109.2
O11 C65 H65A 109.5
O11 C65 H65B 109.5
H65A C65 H65B 109.5
O11 C65 H65C 109.5
H65A C65 H65C 109.5
H65B C65 H65C 109.5

loop_
_geom_bond_atom_site_label_1
_geom_bond_atom_site_label_2
_geom_bond_distance
O1 C7 1.223(5)
O2 C10 1.357(5)
O2 C47 1.415(6)
O3 C15 1.355(5)
O3 C51 1.433(6)
O4 C20 1.219(5)
O5 C27 1.215(5)
O6 C30 1.351(5)
O6 C55 1.434(6)
O7 C35 1.351(5)
O7 C59 1.432(6)
O8 C40 1.222(5)
N1 C7 1.336(6)
N1 C1 1.413(6)
N1 H1 0.8600
N2 C8 1.330(5)
N2 C19 1.372(5)
N3 C17 1.338(5)
N3 C18 1.356(5)
N4 C20 1.350(5)
N4 C21 1.405(5)
N4 H4 0.8600
N5 C27 1.343(5)
N5 C26 1.419(5)
N5 H5 0.8600
N6 C28 1.337(5)
N6 C39 1.362(5)
N7 C37 1.340(5)
N7 C38 1.366(5)
N8 C40 1.344(5)
N8 C41 1.421(5)
N8 H8 0.8600
C1 C2 1.376(6)
C1 C6 1.384(7)
C2 C3 1.381(7)
C2 H2 0.9300
C3 C4 1.368(8)
C3 H3 0.9300
C4 C5 1.381(8)
C4 H4A 0.9300
C5 C6 1.379(7)
C5 H5A 0.9300
C6 H6 0.9300
C7 C8 1.518(6)
C8 C9 1.396(6)
C9 C10 1.368(6)
C9 H9 0.9300
C10 C11 1.414(6)
C11 C19 1.396(6)
C11 C12 1.416(6)
C12 C13 1.327(6)
C12 H12 0.9300
C13 C14 1.413(6)
C13 H13 0.9300
C14 C15 1.409(6)
C14 C18 1.417(6)
C15 C16 1.359(6)
C16 C17 1.389(6)
C16 H16 0.9300
C17 C20 1.494(6)
C18 C19 1.453(6)
C21 C22 1.390(6)
C21 C26 1.395(6)
C22 C23 1.384(7)
C22 H22 0.9300
C23 C24 1.377(8)
C23 H23 0.9300
C24 C25 1.369(7)
C24 H24 0.9300
C25 C26 1.381(6)
C25 H25 0.9300
C27 C28 1.499(6)
C28 C29 1.400(6)
C29 C30 1.366(6)
C29 H29 0.9300
C30 C31 1.418(6)
C31 C32 1.417(6)
C31 C39 1.421(5)
C32 C33 1.347(6)
C32 H32 0.9300
C33 C34 1.422(6)
C33 H33 0.9300
C34 C35 1.410(6)
C34 C38 1.412(5)
C35 C36 1.364(6)
C36 C37 1.394(6)
C36 H36 0.9300
C37 C40 1.515(6)
C38 C39 1.451(6)
C41 C46 1.365(7)
C41 C42 1.381(7)
C42 C43 1.384(7)
C42 H42 0.9300
C43 C44 1.356(9)
C43 H43 0.9300
C44 C45 1.351(9)
C44 H44 0.9300
C45 C46 1.397(7)
C45 H45 0.9300
C46 H46 0.9300
C47 C48 1.556(8)
C47 H47A 0.9700
C47 H47B 0.9700
C48 C49 1.502(9)
C48 C50 1.553(12)
C48 H48 0.9800
C49 H49A 0.9600
C49 H49B 0.9600
C49 H49C 0.9600
C50 H50A 0.9600
C50 H50B 0.9600
C50 H50C 0.9600
C51 C52 1.520(9)
C51 H51A 0.9700
C51 H51B 0.9700
C52 C53 1.543(10)
C52 C54 1.548(9)
C52 H52 0.9800
C53 H53A 0.9600
C53 H53B 0.9600
C53 H53C 0.9600
C54 H54A 0.9600
C54 H54B 0.9600
C54 H54C 0.9600
C52' C54' 1.520(9)
C52' C53' 1.556(9)
C52' H52' 0.9800
C53' H53D 0.9600
C53' H53E 0.9600
C53' H53F 0.9600
C54' H54D 0.9600
C54' H54E 0.9600
C54' H54F 0.9600
C55 C56 1.524(7)
C55 H55A 0.9700
C55 H55B 0.9700
C56 C58 1.477(9)
C56 C57 1.515(9)
C56 H56 0.9800
C57 H57A 0.9600
C57 H57B 0.9600
C57 H57C 0.9600
C58 H58A 0.9600
C58 H58B 0.9600
C58 H58C 0.9600
C59 C60 1.494(8)
C59 H59A 0.9700
C59 H59B 0.9700
C60 C61 1.382(10)
C60 C62 1.507(9)
C60 H60 0.9800
C61 H61A 0.9600
C61 H61B 0.9600
C61 H61C 0.9600
C62 H62A 0.9600
C62 H62B 0.9600
C62 H62C 0.9600
O9 C63 1.421(6)
O9 H9A 0.8200
C63 H63A 0.9600
C63 H63B 0.9600
C63 H63C 0.9600
O10 C64 1.425(6)
O10 H10 0.8554
C64 H64A 0.9600
C64 H64B 0.9600
C64 H64C 0.9600
O11 C65 1.444(10)
O11 H11 0.8200
C65 H65A 0.9600
C65 H65B 0.9600
C65 H65C 0.9600

loop_
_geom_hbond_atom_site_label_D
_geom_hbond_atom_site_label_H
_geom_hbond_atom_site_label_A
_geom_hbond_distance_DH
_geom_hbond_distance_HA
_geom_hbond_distance_DA
_geom_hbond_angle_DHA
O10 H10 N6 0.86 2.46 3.045(5) 126.6
O10 H10 N7 0.86 2.35 2.968(5) 130.0
O9 H9A N2 0.82 2.28 2.944(5) 138.5
O9 H9A N3 0.82 2.23 2.929(5) 143.9
N8 H8 O10 0.86 2.07 2.912(5) 165.4
N5 H5 O10 0.86 2.11 2.930(5) 160.1
N4 H4 O9 0.86 2.15 2.975(5) 161.4
N1 H1 O9 0.86 2.05 2.896(5) 167.5

loop_
_geom_torsion_atom_site_label_1
_geom_torsion_atom_site_label_2
_geom_torsion_atom_site_label_3
_geom_torsion_atom_site_label_4
_geom_torsion
C7 N1 C1 C2 13.2(8)
C7 N1 C1 C6 -168.6(5)
C6 C1 C2 C3 0.0(8)
N1 C1 C2 C3 178.2(5)
C1 C2 C3 C4 -0.1(9)
C2 C3 C4 C5 0.5(10)
C3 C4 C5 C6 -0.9(10)
C4 C5 C6 C1 0.8(9)
C2 C1 C6 C5 -0.4(8)
N1 C1 C6 C5 -178.7(5)
C1 N1 C7 O1 3.6(8)
C1 N1 C7 C8 -174.0(4)
C19 N2 C8 C9 -0.8(7)
C19 N2 C8 C7 177.8(4)
O1 C7 C8 N2 175.0(5)
N1 C7 C8 N2 -7.3(6)
O1 C7 C8 C9 -6.3(7)
N1 C7 C8 C9 171.4(4)
N2 C8 C9 C10 0.9(7)
C7 C8 C9 C10 -177.8(4)
C47 O2 C10 C9 -5.9(8)
C47 O2 C10 C11 174.4(5)
C8 C9 C10 O2 179.8(5)
C8 C9 C10 C11 -0.5(7)
O2 C10 C11 C19 179.9(4)
C9 C10 C11 C19 0.2(7)
O2 C10 C11 C12 -3.8(7)
C9 C10 C11 C12 176.5(5)
C19 C11 C12 C13 1.5(8)
C10 C11 C12 C13 -174.7(5)
C11 C12 C13 C14 -1.4(9)
C12 C13 C14 C15 178.9(5)
C12 C13 C14 C18 -2.3(8)
C51 O3 C15 C16 10.7(8)
C51 O3 C15 C14 -169.1(5)
C13 C14 C15 O3 -4.7(8)
C18 C14 C15 O3 176.5(5)
C13 C14 C15 C16 175.5(5)
C18 C14 C15 C16 -3.4(7)
O3 C15 C16 C17 -179.8(5)
C14 C15 C16 C17 0.0(8)
C18 N3 C17 C16 -2.6(7)
C18 N3 C17 C20 174.1(4)
C15 C16 C17 N3 3.2(8)
C15 C16 C17 C20 -173.7(5)
C17 N3 C18 C14 -1.0(6)
C17 N3 C18 C19 178.5(4)
C15 C14 C18 N3 4.0(7)
C13 C14 C18 N3 -174.9(5)
C15 C14 C18 C19 -175.5(4)
C13 C14 C18 C19 5.6(7)
C8 N2 C19 C11 0.4(6)
C8 N2 C19 C18 -178.1(4)
C10 C11 C19 N2 -0.2(7)
C12 C11 C19 N2 -176.5(4)
C10 C11 C19 C18 178.3(4)
C12 C11 C19 C18 2.0(7)
N3 C18 C19 N2 -6.4(6)
C14 C18 C19 N2 173.1(4)
N3 C18 C19 C11 175.1(4)
C14 C18 C19 C11 -5.4(6)
C21 N4 C20 O4 9.0(8)
C21 N4 C20 C17 -167.8(4)
N3 C17 C20 O4 -179.7(5)
C16 C17 C20 O4 -2.7(7)
N3 C17 C20 N4 -2.9(7)
C16 C17 C20 N4 174.1(4)
C20 N4 C21 C22 -34.1(7)
C20 N4 C21 C26 145.7(5)
C26 C21 C22 C23 1.3(7)
N4 C21 C22 C23 -178.9(5)
C21 C22 C23 C24 0.5(8)
C22 C23 C24 C25 -1.2(10)
C23 C24 C25 C26 0.1(9)
C24 C25 C26 C21 1.7(8)
C24 C25 C26 N5 -176.0(5)
C22 C21 C26 C25 -2.4(7)
N4 C21 C26 C25 177.8(5)
C22 C21 C26 N5 175.4(4)
N4 C21 C26 N5 -4.4(7)
C27 N5 C26 C25 -50.9(8)
C27 N5 C26 C21 131.4(5)
C26 N5 C27 O5 5.7(8)
C26 N5 C27 C28 -173.5(4)
C39 N6 C28 C29 -2.9(6)
C39 N6 C28 C27 173.9(4)
O5 C27 C28 N6 -176.2(4)
N5 C27 C28 N6 3.1(6)
O5 C27 C28 C29 0.9(7)
N5 C27 C28 C29 -179.9(4)
N6 C28 C29 C30 2.0(7)
C27 C28 C29 C30 -174.9(4)
C55 O6 C30 C29 0.3(7)
C55 O6 C30 C31 179.0(4)
C28 C29 C30 O6 179.9(4)
C28 C29 C30 C31 1.2(7)
O6 C30 C31 C32 -2.5(6)
C29 C30 C31 C32 176.3(4)
O6 C30 C31 C39 178.0(4)
C29 C30 C31 C39 -3.2(7)
C30 C31 C32 C33 -179.0(5)
C39 C31 C32 C33 0.5(7)
C31 C32 C33 C34 -1.9(7)
C32 C33 C34 C35 -179.4(5)
C32 C33 C34 C38 2.0(7)
C59 O7 C35 C36 -5.0(8)
C59 O7 C35 C34 175.2(4)
C38 C34 C35 O7 -179.2(4)
C33 C34 C35 O7 2.1(7)
C38 C34 C35 C36 1.0(7)
C33 C34 C35 C36 -177.7(4)
O7 C35 C36 C37 178.4(5)
C34 C35 C36 C37 -1.8(7)
C38 N7 C37 C36 1.4(7)
C38 N7 C37 C40 -177.7(4)
C35 C36 C37 N7 0.6(7)
C35 C36 C37 C40 179.8(4)
C37 N7 C38 C34 -2.3(6)
C37 N7 C38 C39 178.0(4)
C35 C34 C38 N7 1.2(6)
C33 C34 C38 N7 179.8(4)
C35 C34 C38 C39 -179.2(4)
C33 C34 C38 C39 -0.5(6)
C28 N6 C39 C31 0.6(6)
C28 N6 C39 C38 -177.5(4)
C32 C31 C39 N6 -177.2(4)
C30 C31 C39 N6 2.3(6)
C32 C31 C39 C38 0.9(6)
C30 C31 C39 C38 -179.6(4)
N7 C38 C39 N6 -3.0(6)
C34 C38 C39 N6 177.3(4)
N7 C38 C39 C31 178.8(4)
C34 C38 C39 C31 -0.9(6)
C41 N8 C40 O8 -1.0(8)
C41 N8 C40 C37 179.0(4)
N7 C37 C40 O8 177.4(5)
C36 C37 C40 O8 -1.8(7)
N7 C37 C40 N8 -2.7(7)
C36 C37 C40 N8 178.2(4)
C40 N8 C41 C46 -172.0(5)
C40 N8 C41 C42 7.0(8)
C46 C41 C42 C43 -0.4(9)
N8 C41 C42 C43 -179.3(6)
C41 C42 C43 C44 0.4(11)
C42 C43 C44 C45 -0.3(12)
C43 C44 C45 C46 0.1(11)
C42 C41 C46 C45 0.2(8)
N8 C41 C46 C45 179.2(5)
C44 C45 C46 C41 0.0(9)
C10 O2 C47 C48 -169.6(6)
O2 C47 C48 C49 -167.9(7)
O2 C47 C48 C50 68.3(8)
C15 O3 C51 C52 175.9(8)
O3 C51 C52 C53 -51.9(12)
O3 C51 C52 C54 -169.2(9)
C30 O6 C55 C56 179.5(5)
O6 C55 C56 C58 62.9(7)
O6 C55 C56 C57 -171.6(6)
C35 O7 C59 C60 -169.2(5)
O7 C59 C60 C61 -41.8(10)
O7 C59 C60 C62 176.5(6)
